data_4026623
loop_
_publ_author_name
'Carin C. C. Johansson Seechurn'
'S\'ebastien L. Parisel'
'Thomas J. Colacot'

_publ_section_title
;
 Air-Stable Pd(R-allyl)LCl (L= Q-Phos, P(t-Bu)3, etc.) Systems for C-C/N
 Couplings: Insight into the Structure-Activity Relationship and Catalyst
 Activation Pathway
;
_journal_name_full 'Journal of Organic Chemistry'
_journal_page_first 7918
_journal_page_last 7932
_journal_paper_doi 10.1021/jo2013324
_journal_volume 76
_journal_year 2011
_chemical_formula_moiety 'C35 H61 Br N2 P2 Pd2, 0.5(C6 H14), C H2 Cl2'
_chemical_formula_sum 'C39 H70 Br Cl2 N2 P2 Pd2'
_chemical_formula_weight 992.52
_chemical_name_systematic
; 
 ? 
;
_space_group_IT_number 14
_symmetry_cell_setting monoclinic
_symmetry_space_group_name_Hall '-P 2yn'
_symmetry_space_group_name_H-M 'P 1 21/n 1'
_atom_sites_solution_hydrogens geom
_atom_sites_solution_primary direct
_atom_sites_solution_secondary difmap
_audit_creation_method SHELXL-97
_cell_angle_alpha 90.00
_cell_angle_beta 106.785(1)
_cell_angle_gamma 90.00
_cell_formula_units_Z 4
_cell_length_a 11.0675(2)
_cell_length_b 21.9913(5)
_cell_length_c 18.8256(4)
_cell_measurement_reflns_used 53461
_cell_measurement_temperature 180(2)
_cell_measurement_theta_max 27.88
_cell_measurement_theta_min 1.00
_cell_volume 4386.73(16)
_computing_cell_refinement 'HKL Scalepack (Otwinowski & Minor 1997)'
_computing_data_collection 'Collect (Nonius B.V. 1998)'
_computing_data_reduction
;
 HKL Denzo and Scalepack (Otwinowski & Minor 1997)
;
_computing_publication_material 'SHELXL-97 (Sheldrick 1997)'
_computing_structure_refinement 'SHELXL-97 (Sheldrick 1997)'
_computing_structure_solution 'SIR-92 (Altomare et al. 1994)'
_diffrn_ambient_temperature 180(2)
_diffrn_measured_fraction_theta_full 0.960
_diffrn_measured_fraction_theta_max 0.960
_diffrn_measurement_device_type 'Nonius Kappa CCD'
_diffrn_measurement_method 'Thin slice \w and \f scans'
_diffrn_radiation_source 'fine-focus sealed tube'
_diffrn_radiation_type MoK\a
_diffrn_radiation_wavelength 0.71073
_diffrn_reflns_av_R_equivalents 0.0420
_diffrn_reflns_av_sigmaI/netI 0.0829
_diffrn_reflns_limit_h_max 13
_diffrn_reflns_limit_h_min -14
_diffrn_reflns_limit_k_max 28
_diffrn_reflns_limit_k_min -28
_diffrn_reflns_limit_l_max 24
_diffrn_reflns_limit_l_min -24
_diffrn_reflns_number 24554
_diffrn_reflns_theta_full 27.87
_diffrn_reflns_theta_max 27.87
_diffrn_reflns_theta_min 3.52
_exptl_absorpt_coefficient_mu 1.954
_exptl_absorpt_correction_T_max 0.923
_exptl_absorpt_correction_T_min 0.816
_exptl_absorpt_correction_type multi-scan
_exptl_absorpt_process_details
;
multi-scan from symmetry-related measurements 
 Sortav (Blessing 1995)
;
_exptl_crystal_colour colourless
_exptl_crystal_density_diffrn 1.503
_exptl_crystal_description block
_exptl_crystal_F_000 2036
_exptl_crystal_size_max 0.18
_exptl_crystal_size_mid 0.16
_exptl_crystal_size_min 0.07
_refine_diff_density_max 2.064
_refine_diff_density_min -1.205
_refine_diff_density_rms 0.117
_refine_ls_extinction_method none
_refine_ls_goodness_of_fit_ref 1.014
_refine_ls_hydrogen_treatment constr
_refine_ls_matrix_type full
_refine_ls_number_parameters 441
_refine_ls_number_reflns 10054
_refine_ls_number_restraints 9
_refine_ls_restrained_S_all 1.014
_refine_ls_R_factor_all 0.0769
_refine_ls_R_factor_gt 0.0451
_refine_ls_shift/su_max 0.610
_refine_ls_shift/su_mean 0.009
_refine_ls_structure_factor_coef Fsqd
_refine_ls_weighting_details 'calc w=1/[\s^2^(Fo^2^)+(0.0764P)^2^+0.0000P] where P=(Fo^2^+2Fc^2^)/3'
_refine_ls_weighting_scheme calc
_refine_ls_wR_factor_gt 0.1363
_refine_ls_wR_factor_ref 0.1419
_reflns_number_gt 6184
_reflns_number_total 10054
_reflns_threshold_expression >2sigma(I)
_cod_data_source_file jo2013324_si_007.cif
_cod_data_source_block jm1011
_cod_original_cell_volume 4386.72(16)
_cod_database_code 4026623

loop_
_symmetry_equiv_pos_as_xyz
'x, y, z'
'-x+1/2, y+1/2, -z+1/2'
'-x, -y, -z'
'x-1/2, -y-1/2, z-1/2'

loop_
_atom_site_label
_atom_site_type_symbol
_atom_site_fract_x
_atom_site_fract_y
_atom_site_fract_z
_atom_site_U_iso_or_equiv
_atom_site_adp_type
_atom_site_occupancy
_atom_site_symmetry_multiplicity
_atom_site_calc_flag
_atom_site_refinement_flags
_atom_site_disorder_assembly
_atom_site_disorder_group
Pd1 Pd 0.61727(3) 0.089604(17) 0.23124(2) 0.03634(13) Uani 1 1 d . . .
Pd2 Pd 0.45109(3) 0.004125(17) 0.23301(2) 0.03495(12) Uani 1 1 d . . .
Br1 Br 0.39279(5) 0.11601(2) 0.22718(3) 0.04311(16) Uani 1 1 d . . .
P1 P 0.74728(12) 0.17339(6) 0.24691(8) 0.0384(3) Uani 1 1 d . . .
P2 P 0.29589(11) -0.05879(6) 0.25114(7) 0.0336(3) Uani 1 1 d . . .
N1 N 1.1002(4) 0.16525(19) 0.0527(2) 0.0429(11) Uani 1 1 d . . .
N2 N 0.2300(5) -0.2894(2) 0.0675(2) 0.0503(12) Uani 1 1 d . . .
C1 C 0.8388(5) 0.1821(3) 0.3493(3) 0.0526(15) Uani 1 1 d . . .
C2 C 0.9455(6) 0.1356(3) 0.3653(3) 0.0604(17) Uani 1 1 d . . .
H2A H 0.9876 0.1344 0.4188 0.091 Uiso 1 1 calc R . .
H2B H 1.0065 0.1472 0.3390 0.091 Uiso 1 1 calc R . .
H2C H 0.9109 0.0954 0.3485 0.091 Uiso 1 1 calc R . .
C3 C 0.8927(6) 0.2434(3) 0.3766(4) 0.0651(18) Uani 1 1 d . . .
H3A H 0.9272 0.2424 0.4308 0.098 Uiso 1 1 calc R . .
H3B H 0.8260 0.2742 0.3625 0.098 Uiso 1 1 calc R . .
H3C H 0.9600 0.2535 0.3544 0.098 Uiso 1 1 calc R . .
C4 C 0.7447(7) 0.1645(3) 0.3935(3) 0.070(2) Uani 1 1 d . . .
H4A H 0.7795 0.1770 0.4454 0.106 Uiso 1 1 calc R . .
H4B H 0.7315 0.1204 0.3911 0.106 Uiso 1 1 calc R . .
H4C H 0.6640 0.1852 0.3719 0.106 Uiso 1 1 calc R . .
C5 C 0.6591(5) 0.2460(2) 0.2104(3) 0.0491(14) Uani 1 1 d . . .
C6 C 0.7455(6) 0.2994(2) 0.2047(4) 0.0608(17) Uani 1 1 d . . .
H6A H 0.6938 0.3337 0.1797 0.091 Uiso 1 1 calc R . .
H6B H 0.8024 0.2868 0.1761 0.091 Uiso 1 1 calc R . .
H6C H 0.7951 0.3118 0.2546 0.091 Uiso 1 1 calc R . .
C7 C 0.5758(6) 0.2649(3) 0.2601(4) 0.0676(19) Uani 1 1 d . . .
H7A H 0.5177 0.2972 0.2355 0.101 Uiso 1 1 calc R . .
H7B H 0.6297 0.2799 0.3078 0.101 Uiso 1 1 calc R . .
H7C H 0.5274 0.2297 0.2684 0.101 Uiso 1 1 calc R . .
C8 C 0.5732(5) 0.2310(3) 0.1327(3) 0.0567(16) Uani 1 1 d . . .
H8A H 0.5187 0.2660 0.1133 0.085 Uiso 1 1 calc R . .
H8B H 0.5209 0.1957 0.1355 0.085 Uiso 1 1 calc R . .
H8C H 0.6250 0.2219 0.0997 0.085 Uiso 1 1 calc R . .
C9 C 0.1312(4) -0.0257(2) 0.2155(3) 0.0392(12) Uani 1 1 d . . .
C10 C 0.1210(5) -0.0030(2) 0.1360(3) 0.0433(13) Uani 1 1 d . . .
H10A H 0.0367 0.0139 0.1135 0.065 Uiso 1 1 calc R . .
H10B H 0.1353 -0.0371 0.1059 0.065 Uiso 1 1 calc R . .
H10C H 0.1846 0.0285 0.1383 0.065 Uiso 1 1 calc R . .
C11 C 0.1165(5) 0.0306(2) 0.2620(3) 0.0477(14) Uani 1 1 d . . .
H11A H 0.0407 0.0533 0.2355 0.072 Uiso 1 1 calc R . .
H11B H 0.1908 0.0568 0.2698 0.072 Uiso 1 1 calc R . .
H11C H 0.1085 0.0171 0.3101 0.072 Uiso 1 1 calc R . .
C12 C 0.0239(5) -0.0713(3) 0.2109(3) 0.0485(14) Uani 1 1 d . . .
H12A H -0.0573 -0.0522 0.1859 0.073 Uiso 1 1 calc R . .
H12B H 0.0247 -0.0835 0.2611 0.073 Uiso 1 1 calc R . .
H12C H 0.0358 -0.1072 0.1829 0.073 Uiso 1 1 calc R . .
C13 C 0.3348(5) -0.0777(2) 0.3539(3) 0.0449(13) Uani 1 1 d . . .
C14 C 0.4430(6) -0.1246(3) 0.3712(3) 0.0581(16) Uani 1 1 d . . .
H14A H 0.4729 -0.1316 0.4248 0.087 Uiso 1 1 calc R . .
H14B H 0.5125 -0.1090 0.3539 0.087 Uiso 1 1 calc R . .
H14C H 0.4122 -0.1629 0.3458 0.087 Uiso 1 1 calc R . .
C15 C 0.2277(6) -0.1022(3) 0.3826(3) 0.0563(15) Uani 1 1 d . . .
H15A H 0.2571 -0.1053 0.4368 0.084 Uiso 1 1 calc R . .
H15B H 0.2022 -0.1424 0.3612 0.084 Uiso 1 1 calc R . .
H15C H 0.1555 -0.0744 0.3680 0.084 Uiso 1 1 calc R . .
C16 C 0.3868(6) -0.0182(3) 0.3968(3) 0.0635(17) Uani 1 1 d . . .
H16A H 0.4252 -0.0276 0.4494 0.095 Uiso 1 1 calc R . .
H16B H 0.3175 0.0108 0.3918 0.095 Uiso 1 1 calc R . .
H16C H 0.4505 -0.0002 0.3763 0.095 Uiso 1 1 calc R . .
C17 C 0.8635(4) 0.1697(2) 0.1940(3) 0.0370(12) Uani 1 1 d . . .
C18 C 0.9773(5) 0.2020(2) 0.2104(3) 0.0399(12) Uani 1 1 d . . .
H18 H 1.0014 0.2263 0.2539 0.048 Uiso 1 1 calc R . .
C19 C 1.0547(5) 0.1995(2) 0.1656(3) 0.0414(12) Uani 1 1 d . . .
H19 H 1.1327 0.2208 0.1798 0.050 Uiso 1 1 calc R . .
C20 C 1.0220(5) 0.1662(2) 0.0988(3) 0.0385(12) Uani 1 1 d . . .
C21 C 0.9077(4) 0.1342(2) 0.0825(3) 0.0343(11) Uani 1 1 d . . .
H21 H 0.8818 0.1106 0.0384 0.041 Uiso 1 1 calc R . .
C22 C 0.8324(4) 0.1363(2) 0.1291(3) 0.0363(12) Uani 1 1 d . . .
H22 H 0.7557 0.1138 0.1161 0.044 Uiso 1 1 calc R . .
C23 C 0.2802(4) -0.1302(2) 0.2008(3) 0.0334(11) Uani 1 1 d . . .
C24 C 0.3155(4) -0.1325(2) 0.1355(3) 0.0336(11) Uani 1 1 d . . .
H24 H 0.3520 -0.0974 0.1206 0.040 Uiso 1 1 calc R . .
C25 C 0.2993(4) -0.1841(2) 0.0913(3) 0.0380(12) Uani 1 1 d . . .
H25 H 0.3247 -0.1833 0.0472 0.046 Uiso 1 1 calc R . .
C26 C 0.2458(4) -0.2375(2) 0.1104(3) 0.0380(12) Uani 1 1 d . . .
C27 C 0.2121(4) -0.2362(2) 0.1762(3) 0.0370(12) Uani 1 1 d . . .
H27 H 0.1790 -0.2718 0.1923 0.044 Uiso 1 1 calc R . .
C28 C 0.2263(4) -0.1834(2) 0.2189(3) 0.0366(11) Uani 1 1 d . . .
H28 H 0.1983 -0.1835 0.2620 0.044 Uiso 1 1 calc R . .
C29 C 1.1936(5) 0.2131(3) 0.0603(3) 0.0549(15) Uani 1 1 d . . .
H29A H 1.2528 0.2117 0.1103 0.082 Uiso 1 1 calc R . .
H29B H 1.1512 0.2527 0.0522 0.082 Uiso 1 1 calc R . .
H29C H 1.2397 0.2070 0.0236 0.082 Uiso 1 1 calc R . .
C30 C 1.0536(5) 0.1365(3) -0.0188(3) 0.0559(16) Uani 1 1 d . . .
H30A H 1.0282 0.0947 -0.0123 0.084 Uiso 1 1 calc R . .
H30B H 1.1202 0.1361 -0.0436 0.084 Uiso 1 1 calc R . .
H30C H 0.9807 0.1592 -0.0491 0.084 Uiso 1 1 calc R . .
C31 C 0.2468(6) -0.2867(3) -0.0060(3) 0.0545(15) Uani 1 1 d . . .
H31A H 0.3356 -0.2785 -0.0018 0.082 Uiso 1 1 calc R . .
H31B H 0.1941 -0.2542 -0.0345 0.082 Uiso 1 1 calc R . .
H31C H 0.2221 -0.3257 -0.0312 0.082 Uiso 1 1 calc R . .
C32 C 0.1740(7) -0.3421(3) 0.0877(3) 0.0608(17) Uani 1 1 d . . .
H32A H 0.2233 -0.3553 0.1374 0.091 Uiso 1 1 calc R . .
H32B H 0.1726 -0.3746 0.0519 0.091 Uiso 1 1 calc R . .
H32C H 0.0875 -0.3328 0.0879 0.091 Uiso 1 1 calc R . .
C33 C 0.7485(5) 0.0221(2) 0.2330(3) 0.0472(14) Uani 1 1 d . . .
H33A H 0.7918 0.0203 0.2845 0.057 Uiso 1 1 calc R . .
H33B H 0.7749 0.0500 0.2020 0.057 Uiso 1 1 calc R . .
C34 C 0.6453(5) -0.0168(3) 0.2027(4) 0.0634(18) Uani 1 1 d . . .
H34 H 0.6073 -0.0122 0.1508 0.076 Uiso 1 1 calc R . .
C35 C 0.5901(5) -0.0608(3) 0.2365(4) 0.0519(15) Uani 1 1 d . . .
H35A H 0.6227 -0.0681 0.2882 0.062 Uiso 1 1 calc R . .
H35B H 0.5199 -0.0834 0.2078 0.062 Uiso 1 1 calc R . .
C01 C 0.3795(7) 0.0618(3) 0.0385(4) 0.0725(19) Uani 1 1 d . . .
H01A H 0.4560 0.0456 0.0749 0.087 Uiso 1 1 calc R . .
H01B H 0.3281 0.0828 0.0663 0.087 Uiso 1 1 calc R . .
Cl2 Cl 0.2930(2) 0.00222(8) -0.01232(11) 0.0869(6) Uani 1 1 d . . .
Cl3 Cl 0.42435(19) 0.11494(8) -0.02125(11) 0.0810(5) Uani 1 1 d . . .
C51 C 0.8038(9) -0.0422(4) 0.3355(6) 0.160(4) Uiso 0.50 1 d PD A -1
H51A H 0.7757 -0.0755 0.2999 0.240 Uiso 0.50 1 calc PR A -1
H51B H 0.8631 -0.0163 0.3196 0.240 Uiso 0.50 1 calc PR A -1
H51C H 0.7307 -0.0181 0.3380 0.240 Uiso 0.50 1 calc PR A -1
C52 C 0.8679(3) -0.0681(2) 0.4107(6) 0.160(4) Uiso 0.50 1 d PD A -1
H52A H 0.8054 -0.0911 0.4285 0.192 Uiso 0.50 1 calc PR A -1
H52B H 0.9341 -0.0969 0.4064 0.192 Uiso 0.50 1 calc PR A -1
C53 C 0.92686(19) -0.0202(4) 0.4667(7) 0.160(4) Uiso 0.50 1 d PD A -1
H53A H 0.9057 -0.0286 0.5134 0.192 Uiso 0.50 1 calc PR A -1
H53B H 0.8905 0.0199 0.4481 0.192 Uiso 0.50 1 calc PR A -1
C54 C 1.0676(2) -0.0172(3) 0.4830(7) 0.160(4) Uiso 0.50 1 d PD A -1
H54A H 1.1040 -0.0573 0.5015 0.192 Uiso 0.50 1 calc PR A -1
H54B H 1.0888 -0.0086 0.4363 0.192 Uiso 0.50 1 calc PR A -1
C55 C 1.1266(3) 0.0306(7) 0.5392(11) 0.160(4) Uiso 0.50 1 d PD A -1
H55A H 1.0962 0.0253 0.5833 0.192 Uiso 0.50 1 calc PR A -1
H55B H 1.0990 0.0712 0.5179 0.192 Uiso 0.50 1 calc PR A -1
C56 C 1.2681(3) 0.0281(8) 0.5628(10) 0.160(4) Uiso 0.50 1 d PD A -1
H56A H 1.3019 0.0659 0.5887 0.240 Uiso 0.50 1 calc PR A -1
H56B H 1.2982 0.0234 0.5190 0.240 Uiso 0.50 1 calc PR A -1
H56C H 1.2966 -0.0065 0.5962 0.240 Uiso 0.50 1 calc PR A -1

loop_
_atom_site_aniso_label
_atom_site_aniso_U_11
_atom_site_aniso_U_22
_atom_site_aniso_U_33
_atom_site_aniso_U_23
_atom_site_aniso_U_13
_atom_site_aniso_U_12
Pd1 0.0267(2) 0.0300(2) 0.0547(3) -0.00178(19) 0.01556(17) -0.00287(15)
Pd2 0.0271(2) 0.0267(2) 0.0521(3) 0.00064(18) 0.01294(17) -0.00124(15)
Br1 0.0325(3) 0.0301(3) 0.0720(4) -0.0018(3) 0.0235(3) 0.0002(2)
P1 0.0292(7) 0.0336(7) 0.0562(8) -0.0060(7) 0.0183(6) -0.0054(6)
P2 0.0278(6) 0.0282(7) 0.0460(7) -0.0001(6) 0.0125(5) -0.0009(5)
N1 0.039(3) 0.042(3) 0.052(3) -0.008(2) 0.019(2) -0.007(2)
N2 0.070(3) 0.034(3) 0.053(3) -0.006(2) 0.027(2) -0.007(2)
C1 0.047(3) 0.056(4) 0.059(4) -0.011(3) 0.021(3) -0.016(3)
C2 0.047(4) 0.070(4) 0.056(4) -0.005(3) 0.002(3) -0.006(3)
C3 0.060(4) 0.066(4) 0.073(4) -0.023(4) 0.025(3) -0.022(3)
C4 0.077(5) 0.087(5) 0.055(4) -0.014(4) 0.031(3) -0.027(4)
C5 0.041(3) 0.029(3) 0.084(4) 0.003(3) 0.029(3) 0.001(2)
C6 0.052(4) 0.029(3) 0.107(5) 0.001(3) 0.033(3) -0.005(3)
C7 0.057(4) 0.047(4) 0.114(5) -0.011(4) 0.049(4) -0.002(3)
C8 0.042(3) 0.044(4) 0.085(4) 0.010(3) 0.020(3) -0.001(3)
C9 0.027(3) 0.030(3) 0.066(3) -0.001(3) 0.022(2) 0.001(2)
C10 0.031(3) 0.041(3) 0.054(3) 0.000(3) 0.006(2) 0.001(2)
C11 0.038(3) 0.037(3) 0.078(4) -0.006(3) 0.030(3) -0.001(2)
C12 0.031(3) 0.044(3) 0.074(4) -0.006(3) 0.022(3) -0.008(2)
C13 0.055(3) 0.038(3) 0.043(3) 0.002(3) 0.016(3) -0.005(3)
C14 0.055(4) 0.054(4) 0.057(4) 0.015(3) 0.003(3) -0.004(3)
C15 0.067(4) 0.056(4) 0.052(3) 0.004(3) 0.026(3) -0.006(3)
C16 0.077(5) 0.059(4) 0.052(3) -0.011(3) 0.015(3) -0.013(3)
C17 0.029(3) 0.037(3) 0.047(3) -0.004(3) 0.014(2) -0.002(2)
C18 0.031(3) 0.036(3) 0.055(3) -0.011(3) 0.016(2) -0.007(2)
C19 0.033(3) 0.040(3) 0.053(3) -0.009(3) 0.015(2) -0.007(2)
C20 0.031(3) 0.032(3) 0.054(3) 0.003(3) 0.015(2) 0.005(2)
C21 0.027(3) 0.033(3) 0.042(3) 0.001(2) 0.010(2) 0.004(2)
C22 0.023(2) 0.030(3) 0.053(3) -0.001(3) 0.007(2) 0.000(2)
C23 0.026(2) 0.024(2) 0.049(3) 0.005(2) 0.009(2) 0.0019(19)
C24 0.029(3) 0.026(3) 0.046(3) 0.004(2) 0.012(2) 0.001(2)
C25 0.033(3) 0.037(3) 0.047(3) 0.005(3) 0.017(2) 0.004(2)
C26 0.032(3) 0.036(3) 0.044(3) 0.007(3) 0.009(2) 0.005(2)
C27 0.032(3) 0.032(3) 0.049(3) 0.005(3) 0.015(2) -0.005(2)
C28 0.031(3) 0.036(3) 0.046(3) 0.001(3) 0.016(2) 0.003(2)
C29 0.046(3) 0.060(4) 0.069(4) -0.003(3) 0.033(3) -0.010(3)
C30 0.038(3) 0.082(5) 0.050(3) -0.003(3) 0.016(3) 0.008(3)
C31 0.070(4) 0.042(3) 0.051(3) -0.007(3) 0.016(3) 0.003(3)
C32 0.093(5) 0.033(3) 0.059(4) -0.007(3) 0.025(3) -0.014(3)
C33 0.038(3) 0.032(3) 0.070(4) 0.005(3) 0.013(3) -0.001(2)
C34 0.040(3) 0.038(3) 0.115(5) 0.002(4) 0.029(3) 0.006(3)
C35 0.027(3) 0.042(3) 0.088(4) 0.007(3) 0.018(3) 0.003(2)
C01 0.092(5) 0.069(5) 0.056(4) -0.003(3) 0.019(3) 0.008(4)
Cl2 0.1257(18) 0.0580(11) 0.0992(13) -0.0090(10) 0.0673(13) -0.0208(11)
Cl3 0.0978(14) 0.0639(11) 0.0949(13) -0.0129(10) 0.0492(11) -0.0202(10)

loop_
_atom_type_symbol
_atom_type_description
_atom_type_scat_dispersion_real
_atom_type_scat_dispersion_imag
_atom_type_scat_source
C C 0.0033 0.0016 'International Tables Vol C Tables 4.2.6.8 and 6.1.1.4'
H H 0.0000 0.0000 'International Tables Vol C Tables 4.2.6.8 and 6.1.1.4'
P P 0.1023 0.0942 'International Tables Vol C Tables 4.2.6.8 and 6.1.1.4'
Pd Pd -0.9988 1.0072 'International Tables Vol C Tables 4.2.6.8 and 6.1.1.4'
N N 0.0061 0.0033 'International Tables Vol C Tables 4.2.6.8 and 6.1.1.4'
Cl Cl 0.1484 0.1585 'International Tables Vol C Tables 4.2.6.8 and 6.1.1.4'
Br Br -0.2901 2.4595 'International Tables Vol C Tables 4.2.6.8 and 6.1.1.4'

loop_
_geom_angle_atom_site_label_1
_geom_angle_atom_site_label_2
_geom_angle_atom_site_label_3
_geom_angle
P1 Pd1 Br1 113.07(4)
P1 Pd1 Pd2 168.73(4)
Br1 Pd1 Pd2 58.784(16)
P2 Pd2 Br1 113.40(4)
P2 Pd2 Pd1 168.96(4)
Br1 Pd2 Pd1 58.524(16)
Pd1 Br1 Pd2 62.692(17)
C17 P1 C5 102.0(2)
C17 P1 C1 107.5(2)
C5 P1 C1 110.5(3)
C17 P1 Pd1 113.77(17)
C5 P1 Pd1 112.98(18)
C1 P1 Pd1 109.78(18)
C23 P2 C9 102.1(2)
C23 P2 C13 107.5(2)
C9 P2 C13 110.9(2)
C23 P2 Pd2 113.84(16)
C9 P2 Pd2 113.43(16)
C13 P2 Pd2 108.79(17)
C20 N1 C30 118.0(4)
C20 N1 C29 118.7(4)
C30 N1 C29 117.6(4)
C26 N2 C32 120.7(4)
C26 N2 C31 119.8(4)
C32 N2 C31 118.4(4)
C3 C1 C2 109.0(5)
C3 C1 C4 107.4(5)
C2 C1 C4 109.1(5)
C3 C1 P1 118.5(5)
C2 C1 P1 106.7(4)
C4 C1 P1 105.9(4)
C1 C2 H2A 109.5
C1 C2 H2B 109.5
H2A C2 H2B 109.5
C1 C2 H2C 109.5
H2A C2 H2C 109.5
H2B C2 H2C 109.5
C1 C3 H3A 109.5
C1 C3 H3B 109.5
H3A C3 H3B 109.5
C1 C3 H3C 109.5
H3A C3 H3C 109.5
H3B C3 H3C 109.5
C1 C4 H4A 109.5
C1 C4 H4B 109.5
H4A C4 H4B 109.5
C1 C4 H4C 109.5
H4A C4 H4C 109.5
H4B C4 H4C 109.5
C8 C5 C6 108.9(5)
C8 C5 C7 108.7(5)
C6 C5 C7 109.1(5)
C8 C5 P1 106.2(4)
C6 C5 P1 113.8(4)
C7 C5 P1 110.0(4)
C5 C6 H6A 109.5
C5 C6 H6B 109.5
H6A C6 H6B 109.5
C5 C6 H6C 109.5
H6A C6 H6C 109.5
H6B C6 H6C 109.5
C5 C7 H7A 109.5
C5 C7 H7B 109.5
H7A C7 H7B 109.5
C5 C7 H7C 109.5
H7A C7 H7C 109.5
H7B C7 H7C 109.5
C5 C8 H8A 109.5
C5 C8 H8B 109.5
H8A C8 H8B 109.5
C5 C8 H8C 109.5
H8A C8 H8C 109.5
H8B C8 H8C 109.5
C12 C9 C10 108.4(4)
C12 C9 C11 110.2(4)
C10 C9 C11 107.4(4)
C12 C9 P2 114.6(4)
C10 C9 P2 105.1(3)
C11 C9 P2 110.7(3)
C9 C10 H10A 109.5
C9 C10 H10B 109.5
H10A C10 H10B 109.5
C9 C10 H10C 109.5
H10A C10 H10C 109.5
H10B C10 H10C 109.5
C9 C11 H11A 109.5
C9 C11 H11B 109.5
H11A C11 H11B 109.5
C9 C11 H11C 109.5
H11A C11 H11C 109.5
H11B C11 H11C 109.5
C9 C12 H12A 109.5
C9 C12 H12B 109.5
H12A C12 H12B 109.5
C9 C12 H12C 109.5
H12A C12 H12C 109.5
H12B C12 H12C 109.5
C15 C13 C14 108.9(5)
C15 C13 C16 108.6(5)
C14 C13 C16 107.7(5)
C15 C13 P2 117.6(4)
C14 C13 P2 107.1(4)
C16 C13 P2 106.5(4)
C13 C14 H14A 109.5
C13 C14 H14B 109.5
H14A C14 H14B 109.5
C13 C14 H14C 109.5
H14A C14 H14C 109.5
H14B C14 H14C 109.5
C13 C15 H15A 109.5
C13 C15 H15B 109.5
H15A C15 H15B 109.5
C13 C15 H15C 109.5
H15A C15 H15C 109.5
H15B C15 H15C 109.5
C13 C16 H16A 109.5
C13 C16 H16B 109.5
H16A C16 H16B 109.5
C13 C16 H16C 109.5
H16A C16 H16C 109.5
H16B C16 H16C 109.5
C22 C17 C18 116.3(4)
C22 C17 P1 117.9(4)
C18 C17 P1 125.6(4)
C19 C18 C17 121.9(5)
C19 C18 H18 119.0
C17 C18 H18 119.0
C18 C19 C20 121.7(5)
C18 C19 H19 119.1
C20 C19 H19 119.1
N1 C20 C21 122.7(5)
N1 C20 C19 121.2(4)
C21 C20 C19 116.1(4)
C22 C21 C20 121.2(5)
C22 C21 H21 119.4
C20 C21 H21 119.4
C21 C22 C17 122.7(5)
C21 C22 H22 118.6
C17 C22 H22 118.6
C24 C23 C28 115.6(4)
C24 C23 P2 118.9(3)
C28 C23 P2 125.3(4)
C25 C24 C23 122.5(4)
C25 C24 H24 118.7
C23 C24 H24 118.7
C24 C25 C26 121.4(5)
C24 C25 H25 119.3
C26 C25 H25 119.3
N2 C26 C27 121.1(5)
N2 C26 C25 122.1(4)
C27 C26 C25 116.7(5)
C26 C27 C28 120.9(5)
C26 C27 H27 119.5
C28 C27 H27 119.5
C27 C28 C23 122.8(5)
C27 C28 H28 118.6
C23 C28 H28 118.6
N1 C29 H29A 109.5
N1 C29 H29B 109.5
H29A C29 H29B 109.5
N1 C29 H29C 109.5
H29A C29 H29C 109.5
H29B C29 H29C 109.5
N1 C30 H30A 109.5
N1 C30 H30B 109.5
H30A C30 H30B 109.5
N1 C30 H30C 109.5
H30A C30 H30C 109.5
H30B C30 H30C 109.5
N2 C31 H31A 109.5
N2 C31 H31B 109.5
H31A C31 H31B 109.5
N2 C31 H31C 109.5
H31A C31 H31C 109.5
H31B C31 H31C 109.5
N2 C32 H32A 109.5
N2 C32 H32B 109.5
H32A C32 H32B 109.5
N2 C32 H32C 109.5
H32A C32 H32C 109.5
H32B C32 H32C 109.5
C34 C33 H33A 120.0
C34 C33 H33B 120.0
H33A C33 H33B 120.0
C35 C34 C33 130.4(7)
C35 C34 H34 114.8
C33 C34 H34 114.8
C34 C35 H35A 120.0
C34 C35 H35B 120.0
H35A C35 H35B 120.0
Cl2 C01 Cl3 110.8(3)
Cl2 C01 H01A 109.5
Cl3 C01 H01A 109.5
Cl2 C01 H01B 109.5
Cl3 C01 H01B 109.5
H01A C01 H01B 108.1
C52 C51 H51A 109.5
C52 C51 H51B 109.6
H51A C51 H51B 109.5
C52 C51 H51C 109.4
H51A C51 H51C 109.5
H51B C51 H51C 109.5
C53 C52 C51 112.885(11)
C53 C52 H52A 109.0
C51 C52 H52A 109.1
C53 C52 H52B 109.0
C51 C52 H52B 108.9
H52A C52 H52B 107.8
C52 C53 C54 112.885(11)
C52 C53 H53A 109.0
C54 C53 H53A 109.2
C52 C53 H53B 109.0
C54 C53 H53B 108.8
H53A C53 H53B 107.8
C55 C54 C53 112.884(14)
C55 C54 H54A 108.8
C53 C54 H54A 108.8
C55 C54 H54B 109.2
C53 C54 H54B 109.2
H54A C54 H54B 107.8
C54 C55 C56 112.884(14)
C54 C55 H55A 109.2
C56 C55 H55A 109.0
C54 C55 H55B 108.8
C56 C55 H55B 109.0
H55A C55 H55B 107.8
C55 C56 H56A 109.4
C55 C56 H56B 109.5
H56A C56 H56B 109.5
C55 C56 H56C 109.5
H56A C56 H56C 109.5
H56B C56 H56C 109.5

loop_
_geom_bond_atom_site_label_1
_geom_bond_atom_site_label_2
_geom_bond_distance
Pd1 P1 2.3038(13)
Pd1 Br1 2.5309(6)
Pd1 Pd2 2.6368(5)
Pd2 P2 2.3064(13)
Pd2 Br1 2.5379(6)
P1 C17 1.841(5)
P1 C5 1.894(6)
P1 C1 1.911(6)
P2 C23 1.817(5)
P2 C9 1.896(5)
P2 C13 1.903(5)
N1 C20 1.392(6)
N1 C30 1.441(7)
N1 C29 1.452(7)
N2 C26 1.379(7)
N2 C32 1.417(7)
N2 C31 1.449(7)
C1 C3 1.504(8)
C1 C2 1.524(8)
C1 C4 1.557(8)
C2 H2A 0.9800
C2 H2B 0.9800
C2 H2C 0.9800
C3 H3A 0.9800
C3 H3B 0.9800
C3 H3C 0.9800
C4 H4A 0.9800
C4 H4B 0.9800
C4 H4C 0.9800
C5 C8 1.532(8)
C5 C6 1.538(7)
C5 C7 1.548(7)
C6 H6A 0.9800
C6 H6B 0.9800
C6 H6C 0.9800
C7 H7A 0.9800
C7 H7B 0.9800
C7 H7C 0.9800
C8 H8A 0.9800
C8 H8B 0.9800
C8 H8C 0.9800
C9 C12 1.538(7)
C9 C10 1.550(7)
C9 C11 1.551(7)
C10 H10A 0.9800
C10 H10B 0.9800
C10 H10C 0.9800
C11 H11A 0.9800
C11 H11B 0.9800
C11 H11C 0.9800
C12 H12A 0.9800
C12 H12B 0.9800
C12 H12C 0.9800
C13 C15 1.534(8)
C13 C14 1.542(8)
C13 C16 1.559(8)
C14 H14A 0.9800
C14 H14B 0.9800
C14 H14C 0.9800
C15 H15A 0.9800
C15 H15B 0.9800
C15 H15C 0.9800
C16 H16A 0.9800
C16 H16B 0.9800
C16 H16C 0.9800
C17 C22 1.382(7)
C17 C18 1.401(6)
C18 C19 1.366(7)
C18 H18 0.9500
C19 C20 1.409(7)
C19 H19 0.9500
C20 C21 1.402(7)
C21 C22 1.375(6)
C21 H21 0.9500
C22 H22 0.9500
C23 C24 1.394(6)
C23 C28 1.399(6)
C24 C25 1.387(7)
C24 H24 0.9500
C25 C26 1.409(7)
C25 H25 0.9500
C26 C27 1.393(7)
C27 C28 1.395(7)
C27 H27 0.9500
C28 H28 0.9500
C29 H29A 0.9800
C29 H29B 0.9800
C29 H29C 0.9800
C30 H30A 0.9800
C30 H30B 0.9800
C30 H30C 0.9800
C31 H31A 0.9800
C31 H31B 0.9800
C31 H31C 0.9800
C32 H32A 0.9800
C32 H32B 0.9800
C32 H32C 0.9800
C33 C34 1.408(8)
C33 H33A 0.9500
C33 H33B 0.9500
C34 C35 1.392(8)
C34 H34 0.9500
C35 H35A 0.9500
C35 H35B 0.9500
C01 Cl2 1.738(7)
C01 Cl3 1.789(7)
C01 H01A 0.9900
C01 H01B 0.9900
C51 C52 1.50001(11)
C51 H51A 0.9800
C51 H51B 0.9800
C51 H51C 0.9800
C52 C53 1.50000(11)
C52 H52A 0.9900
C52 H52B 0.9900
C53 C54 1.50001(16)
C53 H53A 0.9900
C53 H53B 0.9900
C54 C55 1.50002(17)
C54 H54A 0.9900
C54 H54B 0.9900
C55 C56 1.50000(12)
C55 H55A 0.9900
C55 H55B 0.9900
C56 H56A 0.9800
C56 H56B 0.9800
C56 H56C 0.9800
